data_4514870
loop_
_publ_author_name
'Orsino, Alessio F.'
'Guti\'errez Del Campo, Manuel'
'Lutz, Martin'
'Moret, Marc-Etienne'

_publ_section_title
;
 Enhanced Catalytic Activity of Nickel Complexes of an Adaptive
 Diphosphine-Benzophenone Ligand in Alkyne Cyclotrimerization.
;
_journal_issue 3
_journal_name_full 'ACS catalysis'
_journal_page_first 2458
_journal_page_last 2481
_journal_paper_doi 10.1021/acscatal.8b05025
_journal_volume 9
_journal_year 2019
_chemical_formula_moiety 'C54 H47 Ni P3'
_chemical_formula_sum 'C54 H47 Ni P3'
_chemical_formula_weight 847.53
_space_group_crystal_system monoclinic
_space_group_IT_number 14
_space_group_name_Hall '-P 2ybc'
_space_group_name_H-M_alt 'P 1 21/c 1'
_symmetry_space_group_name_Hall '-P 2ybc'
_symmetry_space_group_name_H-M 'P 1 21/c 1'
_atom_sites_solution_hydrogens mixed
_atom_sites_solution_primary dual
_atom_sites_solution_secondary difmap
_audit_creation_method SHELXL-2016/6
_cell_angle_alpha 90
_cell_angle_beta 109.612(5)
_cell_angle_gamma 90
_cell_formula_units_Z 4
_cell_length_a 20.6558(15)
_cell_length_b 9.9242(9)
_cell_length_c 22.5170(13)
_cell_measurement_reflns_used 15520
_cell_measurement_temperature 150(2)
_cell_measurement_theta_max 23.28
_cell_measurement_theta_min 1.83
_cell_volume 4348.0(6)
_computing_cell_refinement Peakref
_computing_data_collection Apex3
_computing_data_reduction 'Eval15, SADABS-2016/2'
_computing_structure_refinement 'SHELXL-2016/6 (Sheldrick, 2016)'
_computing_structure_solution SHELXT
_diffrn_ambient_temperature 150(2)
_diffrn_measured_fraction_theta_full 1.000
_diffrn_measured_fraction_theta_max 1.000
_diffrn_measurement_device_type 'Bruker Kappa ApexII'
_diffrn_measurement_method '\f and \w scans'
_diffrn_radiation_type MoK\a
_diffrn_radiation_wavelength 0.71073
_diffrn_reflns_av_R_equivalents 0.1035
_diffrn_reflns_av_unetI/netI 0.0977
_diffrn_reflns_Laue_measured_fraction_full 1.000
_diffrn_reflns_Laue_measured_fraction_max 1.000
_diffrn_reflns_limit_h_max 24
_diffrn_reflns_limit_h_min -24
_diffrn_reflns_limit_k_max 11
_diffrn_reflns_limit_k_min -11
_diffrn_reflns_limit_l_max 18
_diffrn_reflns_limit_l_min -26
_diffrn_reflns_number 33894
_diffrn_reflns_point_group_measured_fraction_full 1.000
_diffrn_reflns_point_group_measured_fraction_max 1.000
_diffrn_reflns_theta_full 24.710
_diffrn_reflns_theta_max 24.710
_diffrn_reflns_theta_min 1.853
_diffrn_source 'sealed tube'
_exptl_absorpt_coefficient_mu 0.593
_exptl_absorpt_correction_T_max 1.0000
_exptl_absorpt_correction_T_min 0.7685
_exptl_absorpt_correction_type numerical
_exptl_absorpt_process_details
;
 SADABS 2016/2: Krause, L., Herbst-Irmer, R., Sheldrick G.M. & Stalke D.,
 J. Appl. Cryst. 48 (2015) 3-10
;
_exptl_crystal_colour red
_exptl_crystal_density_diffrn 1.295
_exptl_crystal_description needle
_exptl_crystal_F_000 1776
_exptl_crystal_size_max 0.47
_exptl_crystal_size_mid 0.12
_exptl_crystal_size_min 0.04
_refine_diff_density_max 0.507
_refine_diff_density_min -0.531
_refine_diff_density_rms 0.097
_refine_ls_extinction_method none
_refine_ls_goodness_of_fit_ref 1.096
_refine_ls_hydrogen_treatment mixed
_refine_ls_matrix_type full
_refine_ls_number_parameters 529
_refine_ls_number_reflns 7420
_refine_ls_number_restraints 0
_refine_ls_restrained_S_all 1.096
_refine_ls_R_factor_all 0.1244
_refine_ls_R_factor_gt 0.0618
_refine_ls_shift/su_max 0.000
_refine_ls_shift/su_mean 0.000
_refine_ls_structure_factor_coef Fsqd
_refine_ls_weighting_details 'w=1/[\s^2^(Fo^2^)+(0.0215P)^2^+21.9664P] where P=(Fo^2^+2Fc^2^)/3'
_refine_ls_weighting_scheme calc
_refine_ls_wR_factor_gt 0.1270
_refine_ls_wR_factor_ref 0.1511
_reflns_Friedel_coverage 0.000
_reflns_number_gt 4537
_reflns_number_total 7420
_reflns_threshold_expression 'I > 2\s(I)'
_cod_data_source_file cs8b05025_si_002.cif
_cod_data_source_block l0908a
_cod_database_code 4514870
_shelx_shelxl_version_number 2016/6
_shelx_space_group_comment
;
The symmetry employed for this shelxl refinement is uniquely defined
by the following loop, which should always be used as a source of
symmetry information in preference to the above space-group names.
They are only intended as comments.
;

loop_
_space_group_symop_operation_xyz
'x, y, z'
'-x, y+1/2, -z+1/2'
'-x, -y, -z'
'x, -y-1/2, z-1/2'

loop_
_atom_site_label
_atom_site_type_symbol
_atom_site_fract_x
_atom_site_fract_y
_atom_site_fract_z
_atom_site_U_iso_or_equiv
_atom_site_adp_type
_atom_site_occupancy
_atom_site_site_symmetry_order
_atom_site_calc_flag
_atom_site_refinement_flags_posn
_atom_site_refinement_flags_adp
Ni1 Ni 0.21467(4) 0.58850(8) 0.38256(3) 0.01710(19) Uani 1 1 d . .
P1 P 0.28348(8) 0.50402(16) 0.47332(6) 0.0187(3) Uani 1 1 d . .
P2 P 0.22745(8) 0.78151(16) 0.42332(6) 0.0179(3) Uani 1 1 d . .
P3 P 0.25408(8) 0.66000(16) 0.31106(7) 0.0196(4) Uani 1 1 d . .
C1 C 0.3124(3) 0.6480(6) 0.5268(2) 0.0204(13) Uani 1 1 d . .
C2 C 0.2815(3) 0.7719(6) 0.5064(2) 0.0190(13) Uani 1 1 d . .
C3 C 0.2960(3) 0.8851(6) 0.5475(3) 0.0276(15) Uani 1 1 d . .
H3 H 0.273638 0.968730 0.533824 0.033 Uiso 1 1 calc R U
C4 C 0.3430(3) 0.8719(7) 0.6075(3) 0.0360(17) Uani 1 1 d . .
H4 H 0.352455 0.946723 0.635464 0.043 Uiso 1 1 calc R U
C5 C 0.3763(3) 0.7509(8) 0.6273(3) 0.0397(19) Uani 1 1 d . .
H5 H 0.409782 0.743571 0.668157 0.048 Uiso 1 1 calc R U
C6 C 0.3607(3) 0.6394(7) 0.5872(3) 0.0306(16) Uani 1 1 d . .
H6 H 0.383491 0.556223 0.601329 0.037 Uiso 1 1 calc R U
C7 C 0.2392(3) 0.4005(6) 0.5148(2) 0.0221(13) Uani 1 1 d . .
C8 C 0.2378(3) 0.4257(7) 0.5757(3) 0.0303(15) Uani 1 1 d . .
H8 H 0.259371 0.503884 0.597989 0.036 Uiso 1 1 calc R U
C9 C 0.2047(3) 0.3357(7) 0.6030(3) 0.0367(17) Uani 1 1 d . .
H9 H 0.203714 0.354315 0.644102 0.044 Uiso 1 1 calc R U
C10 C 0.1736(3) 0.2220(7) 0.5731(3) 0.0271(15) Uani 1 1 d . .
C11 C 0.1744(3) 0.1985(6) 0.5128(3) 0.0283(15) Uani 1 1 d . .
H11 H 0.153336 0.119586 0.490878 0.034 Uiso 1 1 calc R U
C12 C 0.2057(3) 0.2886(6) 0.4839(3) 0.0257(14) Uani 1 1 d . .
H12 H 0.203775 0.272404 0.441778 0.031 Uiso 1 1 calc R U
C13 C 0.1396(4) 0.1198(7) 0.6037(3) 0.044(2) Uani 1 1 d . .
H13A H 0.140355 0.153800 0.644761 0.066 Uiso 1 1 calc R U
H13B H 0.164722 0.034261 0.609461 0.066 Uiso 1 1 calc R U
H13C H 0.091936 0.105433 0.576503 0.066 Uiso 1 1 calc R U
C14 C 0.3627(3) 0.4062(6) 0.4890(2) 0.0216(13) Uani 1 1 d . .
C15 C 0.3840(3) 0.3039(7) 0.5335(3) 0.0314(16) Uani 1 1 d . .
H15 H 0.357133 0.283631 0.559265 0.038 Uiso 1 1 calc R U
C16 C 0.4430(3) 0.2310(7) 0.5411(3) 0.0364(17) Uani 1 1 d . .
H16 H 0.455882 0.161804 0.571985 0.044 Uiso 1 1 calc R U
C17 C 0.4841(3) 0.2568(6) 0.5043(3) 0.0285(15) Uani 1 1 d . .
C18 C 0.4622(3) 0.3582(6) 0.4599(3) 0.0274(15) Uani 1 1 d . .
H18 H 0.488921 0.378807 0.434010 0.033 Uiso 1 1 calc R U
C19 C 0.4037(3) 0.4291(6) 0.4522(3) 0.0253(14) Uani 1 1 d . .
H19 H 0.390431 0.496778 0.420563 0.030 Uiso 1 1 calc R U
C20 C 0.5482(3) 0.1796(8) 0.5130(3) 0.0435(19) Uani 1 1 d . .
H20A H 0.554618 0.112763 0.546496 0.065 Uiso 1 1 calc R U
H20B H 0.544916 0.133631 0.473534 0.065 Uiso 1 1 calc R U
H20C H 0.587475 0.241486 0.524574 0.065 Uiso 1 1 calc R U
C21 C 0.1544(3) 0.8835(6) 0.4210(2) 0.0196(13) Uani 1 1 d . .
C22 C 0.1278(3) 0.9815(6) 0.3753(3) 0.0251(14) Uani 1 1 d . .
H22 H 0.152654 1.005341 0.348190 0.030 Uiso 1 1 calc R U
C23 C 0.0659(3) 1.0458(6) 0.3681(3) 0.0276(15) Uani 1 1 d . .
H23 H 0.048957 1.112561 0.336459 0.033 Uiso 1 1 calc R U
C24 C 0.0292(3) 1.0128(6) 0.4067(3) 0.0295(15) Uani 1 1 d . .
H24 H -0.013060 1.056709 0.402136 0.035 Uiso 1 1 calc R U
C25 C 0.0546(3) 0.9143(7) 0.4528(3) 0.0280(14) Uani 1 1 d . .
H25 H 0.029471 0.891079 0.479740 0.034 Uiso 1 1 calc R U
C26 C 0.1156(3) 0.8505(6) 0.4596(3) 0.0259(14) Uani 1 1 d . .
H26 H 0.131839 0.782907 0.490992 0.031 Uiso 1 1 calc R U
C27 C 0.2913(3) 0.8278(6) 0.3363(2) 0.0195(13) Uani 1 1 d . .
C28 C 0.2769(3) 0.8862(6) 0.3870(2) 0.0184(13) Uani 1 1 d . .
C29 C 0.2990(3) 1.0161(6) 0.4055(3) 0.0245(14) Uani 1 1 d . .
H29 H 0.288533 1.055740 0.439588 0.029 Uiso 1 1 calc R U
C30 C 0.3363(3) 1.0904(7) 0.3755(3) 0.0319(15) Uani 1 1 d . .
H30 H 0.352024 1.178785 0.389189 0.038 Uiso 1 1 calc R U
C31 C 0.3500(3) 1.0309(7) 0.3247(3) 0.0339(16) Uani 1 1 d . .
H31 H 0.375073 1.079942 0.303303 0.041 Uiso 1 1 calc R U
C32 C 0.3278(3) 0.9027(7) 0.3051(3) 0.0277(14) Uani 1 1 d . .
H32 H 0.337165 0.864463 0.270188 0.033 Uiso 1 1 calc R U
C33 C 0.1912(3) 0.7079(6) 0.2349(2) 0.0219(14) Uani 1 1 d . .
C34 C 0.1244(3) 0.7342(6) 0.2309(3) 0.0246(14) Uani 1 1 d . .
H34 H 0.110367 0.715621 0.266150 0.030 Uiso 1 1 calc R U
C35 C 0.0776(3) 0.7865(6) 0.1772(3) 0.0278(15) Uani 1 1 d . .
H35 H 0.031927 0.803402 0.176203 0.033 Uiso 1 1 calc R U
C36 C 0.0954(3) 0.8155(6) 0.1243(3) 0.0274(15) Uani 1 1 d . .
C37 C 0.1614(3) 0.7879(7) 0.1276(3) 0.0322(16) Uani 1 1 d . .
H37 H 0.174792 0.806329 0.091984 0.039 Uiso 1 1 calc R U
C38 C 0.2095(3) 0.7338(6) 0.1812(3) 0.0263(14) Uani 1 1 d . .
H38 H 0.254743 0.714437 0.181654 0.032 Uiso 1 1 calc R U
C39 C 0.0435(4) 0.8795(7) 0.0664(3) 0.047(2) Uani 1 1 d . .
H39A H -0.000506 0.890772 0.073477 0.070 Uiso 1 1 calc R U
H39B H 0.060425 0.967695 0.058629 0.070 Uiso 1 1 calc R U
H39C H 0.036979 0.821198 0.029686 0.070 Uiso 1 1 calc R U
C40 C 0.3185(3) 0.5708(6) 0.2869(2) 0.0212(13) Uani 1 1 d . .
C41 C 0.2947(3) 0.4567(6) 0.2487(3) 0.0306(16) Uani 1 1 d . .
H41 H 0.247175 0.434926 0.234483 0.037 Uiso 1 1 calc R U
C42 C 0.3407(4) 0.3754(7) 0.2315(3) 0.0377(18) Uani 1 1 d . .
H42 H 0.323875 0.298109 0.206067 0.045 Uiso 1 1 calc R U
C43 C 0.4095(4) 0.4043(8) 0.2504(3) 0.0370(17) Uani 1 1 d . .
C44 C 0.4331(3) 0.5153(8) 0.2889(3) 0.0364(18) Uani 1 1 d . .
H44 H 0.480752 0.536099 0.303309 0.044 Uiso 1 1 calc R U
C45 C 0.3877(3) 0.5971(7) 0.3069(3) 0.0288(15) Uani 1 1 d . .
H45 H 0.405151 0.672364 0.333601 0.035 Uiso 1 1 calc R U
C46 C 0.4589(4) 0.3168(10) 0.2303(3) 0.067(3) Uani 1 1 d . .
H46A H 0.470937 0.236934 0.257461 0.101 Uiso 1 1 calc R U
H46B H 0.500600 0.368216 0.234248 0.101 Uiso 1 1 calc R U
H46C H 0.436956 0.288650 0.186422 0.101 Uiso 1 1 calc R U
C47 C 0.1209(3) 0.5397(7) 0.3767(3) 0.0283(15) Uani 1 1 d . .
H47 H 0.096(3) 0.579(7) 0.398(3) 0.036(19) Uiso 1 1 d . .
C48 C 0.1366(3) 0.4638(6) 0.3405(3) 0.0222(14) Uani 1 1 d . .
C49 C 0.1207(3) 0.3590(6) 0.2936(3) 0.0232(14) Uani 1 1 d . .
C50 C 0.0545(3) 0.3495(7) 0.2493(3) 0.0315(16) Uani 1 1 d . .
H50 H 0.021597 0.416767 0.248971 0.038 Uiso 1 1 calc R U
C51 C 0.0354(4) 0.2456(8) 0.2063(3) 0.046(2) Uani 1 1 d . .
H51 H -0.009933 0.240465 0.176901 0.056 Uiso 1 1 calc R U
C52 C 0.0839(5) 0.1490(8) 0.2068(3) 0.051(2) Uani 1 1 d . .
H52 H 0.071372 0.075894 0.178004 0.061 Uiso 1 1 calc R U
C53 C 0.1496(5) 0.1574(7) 0.2484(3) 0.046(2) Uani 1 1 d . .
H53 H 0.182541 0.091018 0.247806 0.055 Uiso 1 1 calc R U
C54 C 0.1684(4) 0.2625(7) 0.2913(3) 0.0344(17) Uani 1 1 d . .
H54 H 0.214333 0.268459 0.319460 0.041 Uiso 1 1 calc R U

loop_
_atom_site_aniso_label
_atom_site_aniso_U_11
_atom_site_aniso_U_22
_atom_site_aniso_U_33
_atom_site_aniso_U_23
_atom_site_aniso_U_13
_atom_site_aniso_U_12
Ni1 0.0229(4) 0.0140(4) 0.0152(3) -0.0010(3) 0.0075(3) -0.0006(4)
P1 0.0230(8) 0.0161(8) 0.0176(7) 0.0000(6) 0.0077(6) 0.0013(7)
P2 0.0226(8) 0.0160(8) 0.0161(7) -0.0009(6) 0.0079(6) 0.0012(7)
P3 0.0254(9) 0.0175(9) 0.0179(7) -0.0019(7) 0.0100(7) -0.0012(7)
C1 0.020(3) 0.023(3) 0.020(3) 0.002(3) 0.008(2) 0.000(3)
C2 0.020(3) 0.019(3) 0.020(3) -0.002(3) 0.010(2) 0.001(3)
C3 0.038(4) 0.022(4) 0.025(3) -0.007(3) 0.013(3) 0.001(3)
C4 0.044(4) 0.037(5) 0.025(3) -0.013(3) 0.008(3) -0.005(3)
C5 0.040(4) 0.049(5) 0.018(3) -0.007(3) -0.005(3) -0.004(4)
C6 0.025(3) 0.036(4) 0.025(3) 0.003(3) 0.001(3) 0.000(3)
C7 0.026(3) 0.022(3) 0.018(3) 0.003(3) 0.008(2) 0.007(3)
C8 0.041(4) 0.028(4) 0.028(3) -0.007(3) 0.020(3) -0.006(3)
C9 0.052(4) 0.038(4) 0.029(3) -0.009(3) 0.026(3) -0.009(4)
C10 0.032(4) 0.028(4) 0.025(3) 0.002(3) 0.015(3) 0.000(3)
C11 0.038(4) 0.020(4) 0.030(3) 0.002(3) 0.015(3) 0.000(3)
C12 0.036(4) 0.021(4) 0.021(3) -0.008(3) 0.010(3) -0.005(3)
C13 0.060(5) 0.043(5) 0.039(4) 0.005(3) 0.028(4) -0.013(4)
C14 0.030(3) 0.019(3) 0.017(3) -0.002(3) 0.009(3) 0.001(3)
C15 0.035(4) 0.036(4) 0.027(3) 0.012(3) 0.017(3) 0.014(3)
C16 0.035(4) 0.039(4) 0.036(4) 0.020(3) 0.013(3) 0.019(3)
C17 0.027(4) 0.023(4) 0.033(3) -0.003(3) 0.007(3) 0.002(3)
C18 0.027(3) 0.026(4) 0.035(4) 0.000(3) 0.019(3) -0.002(3)
C19 0.029(3) 0.018(4) 0.030(3) 0.003(3) 0.012(3) 0.000(3)
C20 0.033(4) 0.042(5) 0.058(5) 0.005(4) 0.018(4) 0.006(4)
C21 0.025(3) 0.015(3) 0.019(3) 0.001(2) 0.008(3) -0.003(3)
C22 0.033(4) 0.023(4) 0.023(3) 0.005(3) 0.015(3) 0.001(3)
C23 0.028(4) 0.024(4) 0.032(3) 0.012(3) 0.011(3) 0.008(3)
C24 0.030(4) 0.024(4) 0.041(4) 0.010(3) 0.020(3) 0.006(3)
C25 0.036(4) 0.025(4) 0.031(3) 0.003(3) 0.022(3) -0.002(3)
C26 0.033(4) 0.022(4) 0.027(3) 0.008(3) 0.015(3) 0.005(3)
C27 0.016(3) 0.019(3) 0.022(3) 0.002(3) 0.004(2) 0.000(3)
C28 0.019(3) 0.017(4) 0.019(3) 0.000(2) 0.005(2) 0.001(3)
C29 0.026(3) 0.015(3) 0.034(3) -0.009(3) 0.011(3) -0.005(3)
C30 0.031(4) 0.018(3) 0.046(4) -0.006(3) 0.011(3) -0.006(3)
C31 0.041(4) 0.029(4) 0.036(4) 0.002(3) 0.019(3) -0.011(3)
C32 0.032(4) 0.026(4) 0.029(3) -0.002(3) 0.016(3) -0.007(3)
C33 0.030(3) 0.019(3) 0.015(3) -0.006(3) 0.005(3) -0.004(3)
C34 0.028(4) 0.023(4) 0.027(3) -0.001(3) 0.015(3) -0.002(3)
C35 0.029(4) 0.022(4) 0.031(3) 0.003(3) 0.008(3) 0.003(3)
C36 0.040(4) 0.016(3) 0.022(3) -0.002(3) 0.006(3) 0.001(3)
C37 0.057(5) 0.026(4) 0.018(3) -0.003(3) 0.018(3) -0.004(3)
C38 0.038(4) 0.024(4) 0.020(3) 0.006(3) 0.014(3) 0.007(3)
C39 0.066(5) 0.040(5) 0.022(3) -0.001(3) 0.000(3) 0.013(4)
C40 0.028(3) 0.020(4) 0.018(3) 0.007(3) 0.011(3) 0.003(3)
C41 0.039(4) 0.026(4) 0.029(3) 0.003(3) 0.015(3) 0.005(3)
C42 0.057(5) 0.025(4) 0.031(4) 0.002(3) 0.015(3) 0.016(4)
C43 0.050(4) 0.043(5) 0.023(3) 0.013(3) 0.017(3) 0.024(4)
C44 0.029(4) 0.053(5) 0.028(3) 0.016(4) 0.011(3) 0.009(4)
C45 0.034(4) 0.029(4) 0.028(3) 0.003(3) 0.016(3) 0.001(3)
C46 0.072(6) 0.093(8) 0.042(4) 0.007(5) 0.025(4) 0.049(6)
C47 0.034(4) 0.025(4) 0.028(3) -0.002(3) 0.012(3) 0.002(3)
C48 0.028(3) 0.019(3) 0.018(3) 0.009(3) 0.005(3) 0.000(3)
C49 0.035(4) 0.020(3) 0.019(3) 0.005(3) 0.014(3) -0.003(3)
C50 0.040(4) 0.031(4) 0.024(3) 0.000(3) 0.012(3) -0.010(3)
C51 0.067(5) 0.049(5) 0.023(4) -0.008(3) 0.014(4) -0.021(4)
C52 0.107(7) 0.024(4) 0.026(4) -0.009(3) 0.028(4) -0.023(5)
C53 0.098(7) 0.018(4) 0.040(4) 0.005(3) 0.047(5) 0.004(4)
C54 0.051(4) 0.030(4) 0.026(3) 0.007(3) 0.017(3) 0.001(4)

loop_
_atom_type_symbol
_atom_type_description
_atom_type_scat_dispersion_real
_atom_type_scat_dispersion_imag
_atom_type_scat_source
C C 0.0033 0.0016 'International Tables Vol C Tables 4.2.6.8 and 6.1.1.4'
H H 0.0000 0.0000 'International Tables Vol C Tables 4.2.6.8 and 6.1.1.4'
Ni Ni 0.3393 1.1124 'International Tables Vol C Tables 4.2.6.8 and 6.1.1.4'
P P 0.1023 0.0942 'International Tables Vol C Tables 4.2.6.8 and 6.1.1.4'

loop_
_geom_angle_atom_site_label_1
_geom_angle_atom_site_label_2
_geom_angle_atom_site_label_3
_geom_angle
C47 Ni1 C48 36.2(2)
C47 Ni1 P2 103.4(2)
C48 Ni1 P2 137.19(19)
C47 Ni1 P3 130.14(19)
C48 Ni1 P3 107.23(17)
P2 Ni1 P3 90.15(6)
C47 Ni1 P1 106.35(19)
C48 Ni1 P1 111.52(16)
P2 Ni1 P1 89.68(6)
P3 Ni1 P1 121.71(6)
C7 P1 C14 99.9(3)
C7 P1 C1 102.2(3)
C14 P1 C1 102.3(3)
C7 P1 Ni1 113.96(18)
C14 P1 Ni1 129.09(17)
C1 P1 Ni1 106.01(19)
C21 P2 C2 106.1(2)
C21 P2 C28 104.8(3)
C2 P2 C28 104.2(3)
C21 P2 Ni1 121.17(19)
C2 P2 Ni1 110.0(2)
C28 P2 Ni1 109.21(18)
C40 P3 C33 101.9(3)
C40 P3 C27 105.1(3)
C33 P3 C27 98.3(3)
C40 P3 Ni1 123.99(19)
C33 P3 Ni1 117.2(2)
C27 P3 Ni1 106.91(18)
C2 C1 C6 118.4(6)
C2 C1 P1 117.4(4)
C6 C1 P1 124.1(5)
C1 C2 C3 120.7(5)
C1 C2 P2 116.0(4)
C3 C2 P2 123.1(5)
C4 C3 C2 119.2(6)
C4 C3 H3 120.4
C2 C3 H3 120.4
C3 C4 C5 120.5(6)
C3 C4 H4 119.7
C5 C4 H4 119.7
C4 C5 C6 119.9(6)
C4 C5 H5 120.0
C6 C5 H5 120.0
C5 C6 C1 121.1(6)
C5 C6 H6 119.5
C1 C6 H6 119.5
C12 C7 C8 118.0(6)
C12 C7 P1 116.8(4)
C8 C7 P1 125.2(5)
C9 C8 C7 119.5(6)
C9 C8 H8 120.2
C7 C8 H8 120.2
C10 C9 C8 122.4(6)
C10 C9 H9 118.8
C8 C9 H9 118.8
C9 C10 C11 117.7(6)
C9 C10 C13 122.8(6)
C11 C10 C13 119.4(6)
C12 C11 C10 120.9(6)
C12 C11 H11 119.6
C10 C11 H11 119.6
C7 C12 C11 121.4(5)
C7 C12 H12 119.3
C11 C12 H12 119.3
C10 C13 H13A 109.5
C10 C13 H13B 109.5
H13A C13 H13B 109.5
C10 C13 H13C 109.5
H13A C13 H13C 109.5
H13B C13 H13C 109.5
C19 C14 C15 116.2(6)
C19 C14 P1 118.9(4)
C15 C14 P1 124.9(4)
C16 C15 C14 121.7(6)
C16 C15 H15 119.1
C14 C15 H15 119.1
C15 C16 C17 121.3(6)
C15 C16 H16 119.4
C17 C16 H16 119.4
C18 C17 C16 116.5(6)
C18 C17 C20 122.0(6)
C16 C17 C20 121.5(6)
C19 C18 C17 122.0(6)
C19 C18 H18 119.0
C17 C18 H18 119.0
C18 C19 C14 122.2(6)
C18 C19 H19 118.9
C14 C19 H19 118.9
C17 C20 H20A 109.5
C17 C20 H20B 109.5
H20A C20 H20B 109.5
C17 C20 H20C 109.5
H20A C20 H20C 109.5
H20B C20 H20C 109.5
C22 C21 C26 117.1(5)
C22 C21 P2 122.3(4)
C26 C21 P2 119.8(4)
C21 C22 C23 121.9(5)
C21 C22 H22 119.1
C23 C22 H22 119.1
C24 C23 C22 120.0(6)
C24 C23 H23 120.0
C22 C23 H23 120.0
C23 C24 C25 119.3(6)
C23 C24 H24 120.3
C25 C24 H24 120.3
C26 C25 C24 120.6(5)
C26 C25 H25 119.7
C24 C25 H25 119.7
C25 C26 C21 121.1(6)
C25 C26 H26 119.4
C21 C26 H26 119.4
C28 C27 C32 119.1(5)
C28 C27 P3 116.4(4)
C32 C27 P3 124.3(4)
C29 C28 C27 119.5(5)
C29 C28 P2 124.8(4)
C27 C28 P2 115.7(4)
C28 C29 C30 121.8(6)
C28 C29 H29 119.1
C30 C29 H29 119.1
C29 C30 C31 118.0(6)
C29 C30 H30 121.0
C31 C30 H30 121.0
C32 C31 C30 121.0(6)
C32 C31 H31 119.5
C30 C31 H31 119.5
C31 C32 C27 120.6(6)
C31 C32 H32 119.7
C27 C32 H32 119.7
C34 C33 C38 117.5(5)
C34 C33 P3 119.4(4)
C38 C33 P3 122.7(4)
C35 C34 C33 121.7(6)
C35 C34 H34 119.2
C33 C34 H34 119.2
C34 C35 C36 121.5(6)
C34 C35 H35 119.3
C36 C35 H35 119.3
C37 C36 C35 117.3(6)
C37 C36 C39 122.3(6)
C35 C36 C39 120.4(6)
C36 C37 C38 122.3(6)
C36 C37 H37 118.8
C38 C37 H37 118.8
C37 C38 C33 119.8(6)
C37 C38 H38 120.1
C33 C38 H38 120.1
C36 C39 H39A 109.5
C36 C39 H39B 109.5
H39A C39 H39B 109.5
C36 C39 H39C 109.5
H39A C39 H39C 109.5
H39B C39 H39C 109.5
C45 C40 C41 117.8(6)
C45 C40 P3 126.3(5)
C41 C40 P3 115.6(4)
C42 C41 C40 120.3(6)
C42 C41 H41 119.9
C40 C41 H41 119.9
C43 C42 C41 121.6(7)
C43 C42 H42 119.2
C41 C42 H42 119.2
C42 C43 C44 118.1(6)
C42 C43 C46 121.2(7)
C44 C43 C46 120.7(7)
C43 C44 C45 120.9(6)
C43 C44 H44 119.6
C45 C44 H44 119.6
C40 C45 C44 121.3(6)
C40 C45 H45 119.4
C44 C45 H45 119.4
C43 C46 H46A 109.5
C43 C46 H46B 109.5
H46A C46 H46B 109.5
C43 C46 H46C 109.5
H46A C46 H46C 109.5
H46B C46 H46C 109.5
C48 C47 Ni1 73.9(4)
C48 C47 H47 161(4)
Ni1 C47 H47 125(4)
C47 C48 C49 152.0(6)
C47 C48 Ni1 69.9(4)
C49 C48 Ni1 138.0(5)
C54 C49 C50 117.7(6)
C54 C49 C48 122.5(6)
C50 C49 C48 119.8(6)
C51 C50 C49 122.0(7)
C51 C50 H50 119.0
C49 C50 H50 119.0
C50 C51 C52 118.5(7)
C50 C51 H51 120.7
C52 C51 H51 120.7
C53 C52 C51 120.9(7)
C53 C52 H52 119.6
C51 C52 H52 119.6
C52 C53 C54 120.2(7)
C52 C53 H53 119.9
C54 C53 H53 119.9
C49 C54 C53 120.7(7)
C49 C54 H54 119.7
C53 C54 H54 119.7

loop_
_geom_bond_atom_site_label_1
_geom_bond_atom_site_label_2
_geom_bond_distance
Ni1 C47 1.957(7)
Ni1 C48 2.001(6)
Ni1 P2 2.1020(17)
Ni1 P3 2.1536(16)
Ni1 P1 2.2248(16)
P1 C7 1.828(6)
P1 C14 1.833(6)
P1 C1 1.834(6)
P2 C21 1.803(6)
P2 C2 1.831(5)
P2 C28 1.831(6)
P3 C40 1.827(6)
P3 C33 1.833(6)
P3 C27 1.842(6)
C1 C2 1.389(8)
C1 C6 1.395(8)
C2 C3 1.423(8)
C3 C4 1.380(8)
C3 H3 0.9500
C4 C5 1.382(9)
C4 H4 0.9500
C5 C6 1.396(9)
C5 H5 0.9500
C6 H6 0.9500
C7 C12 1.368(8)
C7 C8 1.403(7)
C8 C9 1.389(9)
C8 H8 0.9500
C9 C10 1.360(9)
C9 H9 0.9500
C10 C11 1.385(8)
C10 C13 1.522(8)
C11 C12 1.386(8)
C11 H11 0.9500
C12 H12 0.9500
C13 H13A 0.9800
C13 H13B 0.9800
C13 H13C 0.9800
C14 C19 1.388(8)
C14 C15 1.390(8)
C15 C16 1.377(8)
C15 H15 0.9500
C16 C17 1.394(8)
C16 H16 0.9500
C17 C18 1.383(8)
C17 C20 1.486(8)
C18 C19 1.358(8)
C18 H18 0.9500
C19 H19 0.9500
C20 H20A 0.9800
C20 H20B 0.9800
C20 H20C 0.9800
C21 C22 1.389(8)
C21 C26 1.405(7)
C22 C23 1.389(8)
C22 H22 0.9500
C23 C24 1.370(8)
C23 H23 0.9500
C24 C25 1.394(8)
C24 H24 0.9500
C25 C26 1.371(8)
C25 H25 0.9500
C26 H26 0.9500
C27 C28 1.399(7)
C27 C32 1.403(8)
C28 C29 1.385(8)
C29 C30 1.394(8)
C29 H29 0.9500
C30 C31 1.398(8)
C30 H30 0.9500
C31 C32 1.374(9)
C31 H31 0.9500
C32 H32 0.9500
C33 C34 1.377(8)
C33 C38 1.408(8)
C34 C35 1.371(8)
C34 H34 0.9500
C35 C36 1.391(8)
C35 H35 0.9500
C36 C37 1.367(9)
C36 C39 1.522(8)
C37 C38 1.388(8)
C37 H37 0.9500
C38 H38 0.9500
C39 H39A 0.9800
C39 H39B 0.9800
C39 H39C 0.9800
C40 C45 1.372(8)
C40 C41 1.407(8)
C41 C42 1.396(9)
C41 H41 0.9500
C42 C43 1.370(9)
C42 H42 0.9500
C43 C44 1.386(10)
C43 C46 1.519(9)
C44 C45 1.400(9)
C44 H44 0.9500
C45 H45 0.9500
C46 H46A 0.9800
C46 H46B 0.9800
C46 H46C 0.9800
C47 C48 1.231(8)
C47 H47 0.89(6)
C48 C49 1.439(8)
C49 C54 1.386(9)
C49 C50 1.400(8)
C50 C51 1.380(9)
C50 H50 0.9500
C51 C52 1.382(11)
C51 H51 0.9500
C52 C53 1.369(10)
C52 H52 0.9500
C53 C54 1.385(9)
C53 H53 0.9500
C54 H54 0.9500

loop_
_geom_torsion_atom_site_label_1
_geom_torsion_atom_site_label_2
_geom_torsion_atom_site_label_3
_geom_torsion_atom_site_label_4
_geom_torsion
C7 P1 C1 C2 -111.4(5)
C14 P1 C1 C2 145.5(4)
Ni1 P1 C1 C2 8.2(5)
C7 P1 C1 C6 65.6(5)
C14 P1 C1 C6 -37.5(6)
Ni1 P1 C1 C6 -174.7(5)
C6 C1 C2 C3 -3.6(9)
P1 C1 C2 C3 173.6(4)
C6 C1 C2 P2 172.1(4)
P1 C1 C2 P2 -10.7(6)
C21 P2 C2 C1 141.0(4)
C28 P2 C2 C1 -108.7(5)
Ni1 P2 C2 C1 8.3(5)
C21 P2 C2 C3 -43.4(6)
C28 P2 C2 C3 66.9(5)
Ni1 P2 C2 C3 -176.1(4)
C1 C2 C3 C4 2.2(9)
P2 C2 C3 C4 -173.3(5)
C2 C3 C4 C5 0.9(10)
C3 C4 C5 C6 -2.3(10)
C4 C5 C6 C1 0.7(10)
C2 C1 C6 C5 2.2(9)
P1 C1 C6 C5 -174.8(5)
C14 P1 C7 C12 -80.7(5)
C1 P1 C7 C12 174.3(5)
Ni1 P1 C7 C12 60.4(5)
C14 P1 C7 C8 98.4(5)
C1 P1 C7 C8 -6.7(6)
Ni1 P1 C7 C8 -120.6(5)
C12 C7 C8 C9 1.8(9)
P1 C7 C8 C9 -177.2(5)
C7 C8 C9 C10 0.6(10)
C8 C9 C10 C11 -1.3(10)
C8 C9 C10 C13 177.5(6)
C9 C10 C11 C12 -0.4(9)
C13 C10 C11 C12 -179.2(6)
C8 C7 C12 C11 -3.5(9)
P1 C7 C12 C11 175.6(5)
C10 C11 C12 C7 2.8(9)
C7 P1 C14 C19 163.0(5)
C1 P1 C14 C19 -92.1(5)
Ni1 P1 C14 C19 30.7(6)
C7 P1 C14 C15 -13.5(6)
C1 P1 C14 C15 91.4(6)
Ni1 P1 C14 C15 -145.8(5)
C19 C14 C15 C16 1.0(10)
P1 C14 C15 C16 177.5(5)
C14 C15 C16 C17 0.0(11)
C15 C16 C17 C18 -0.4(10)
C15 C16 C17 C20 179.2(7)
C16 C17 C18 C19 -0.1(9)
C20 C17 C18 C19 -179.7(6)
C17 C18 C19 C14 1.1(10)
C15 C14 C19 C18 -1.5(9)
P1 C14 C19 C18 -178.2(5)
C2 P2 C21 C22 137.6(5)
C28 P2 C21 C22 27.7(5)
Ni1 P2 C21 C22 -96.2(5)
C2 P2 C21 C26 -52.9(5)
C28 P2 C21 C26 -162.8(5)
Ni1 P2 C21 C26 73.3(5)
C26 C21 C22 C23 0.6(9)
P2 C21 C22 C23 170.4(5)
C21 C22 C23 C24 0.0(10)
C22 C23 C24 C25 -0.2(10)
C23 C24 C25 C26 -0.1(10)
C24 C25 C26 C21 0.7(10)
C22 C21 C26 C25 -0.9(9)
P2 C21 C26 C25 -171.0(5)
C40 P3 C27 C28 -144.6(4)
C33 P3 C27 C28 110.7(4)
Ni1 P3 C27 C28 -11.2(5)
C40 P3 C27 C32 40.6(5)
C33 P3 C27 C32 -64.2(5)
Ni1 P3 C27 C32 174.0(4)
C32 C27 C28 C29 -0.3(8)
P3 C27 C28 C29 -175.4(4)
C32 C27 C28 P2 178.7(4)
P3 C27 C28 P2 3.6(6)
C21 P2 C28 C29 53.6(5)
C2 P2 C28 C29 -57.6(6)
Ni1 P2 C28 C29 -175.2(4)
C21 P2 C28 C27 -125.3(4)
C2 P2 C28 C27 123.4(4)
Ni1 P2 C28 C27 5.9(5)
C27 C28 C29 C30 -0.9(9)
P2 C28 C29 C30 -179.8(5)
C28 C29 C30 C31 1.2(9)
C29 C30 C31 C32 -0.5(9)
C30 C31 C32 C27 -0.7(10)
C28 C27 C32 C31 1.0(9)
P3 C27 C32 C31 175.8(5)
C40 P3 C33 C34 157.1(5)
C27 P3 C33 C34 -95.5(5)
Ni1 P3 C33 C34 18.4(6)
C40 P3 C33 C38 -30.2(6)
C27 P3 C33 C38 77.2(5)
Ni1 P3 C33 C38 -168.8(4)
C38 C33 C34 C35 -1.4(9)
P3 C33 C34 C35 171.7(5)
C33 C34 C35 C36 0.0(10)
C34 C35 C36 C37 0.9(9)
C34 C35 C36 C39 -177.2(6)
C35 C36 C37 C38 -0.3(10)
C39 C36 C37 C38 177.7(6)
C36 C37 C38 C33 -1.1(10)
C34 C33 C38 C37 1.9(9)
P3 C33 C38 C37 -170.9(5)
C33 P3 C40 C45 126.6(5)
C27 P3 C40 C45 24.5(6)
Ni1 P3 C40 C45 -98.5(5)
C33 P3 C40 C41 -59.7(5)
C27 P3 C40 C41 -161.9(4)
Ni1 P3 C40 C41 75.1(5)
C45 C40 C41 C42 -0.9(8)
P3 C40 C41 C42 -175.2(5)
C40 C41 C42 C43 -0.8(9)
C41 C42 C43 C44 1.9(9)
C41 C42 C43 C46 -178.8(6)
C42 C43 C44 C45 -1.3(9)
C46 C43 C44 C45 179.3(6)
C41 C40 C45 C44 1.4(9)
P3 C40 C45 C44 175.0(5)
C43 C44 C45 C40 -0.3(9)
Ni1 C47 C48 C49 -176.0(12)
C47 C48 C49 C54 -144.2(11)
Ni1 C48 C49 C54 41.4(9)
C47 C48 C49 C50 33.8(15)
Ni1 C48 C49 C50 -140.6(6)
C54 C49 C50 C51 2.6(9)
C48 C49 C50 C51 -175.5(6)
C49 C50 C51 C52 -0.6(10)
C50 C51 C52 C53 -1.1(10)
C51 C52 C53 C54 0.9(10)
C50 C49 C54 C53 -2.8(9)
C48 C49 C54 C53 175.2(6)
C52 C53 C54 C49 1.1(10)
